data_7712305
loop_
_publ_author_name
'Kong, Xiangjun'
'Shen, Yunjun'
'Bian, He-Dong'
'Zhang, Yuzhen'

_publ_section_title
;
 Platinum(II) Diimine Complexes Containing Phenylpyridine Ligands
 Decorated with Anionic closo-Monocarborane Clusters [CB11H12]-
;
_journal_name_full 'Dalton Transactions'
_journal_paper_doi 10.1039/D3DT00136A
_journal_year 2023
_chemical_formula_moiety 'C30 H42 B11 N3 Pt, 1[CH3COCH3]'
_chemical_formula_sum 'C33 H48 B11 N3 O Pt'
_chemical_formula_weight 816.74
_space_group_crystal_system monoclinic
_space_group_IT_number 14
_space_group_name_Hall '-P 2ybc'
_space_group_name_H-M_alt 'P 1 21/c 1'
_atom_sites_solution_hydrogens geom
_atom_sites_solution_primary dual
_audit_creation_date 2023-02-01
_audit_creation_method
;
Olex2 1.5
(compiled 2022.04.07 svn.rca3783a0 for OlexSys, GUI svn.r6498)
;
_audit_update_record
;
2023-02-01 deposited with the CCDC.	2023-02-13 downloaded from the CCDC.
;
_cell_angle_alpha 90
_cell_angle_beta 96.726(2)
_cell_angle_gamma 90
_cell_formula_units_Z 4
_cell_length_a 7.8313(2)
_cell_length_b 21.0697(7)
_cell_length_c 22.2923(7)
_cell_measurement_reflns_used 9874
_cell_measurement_temperature 213.15
_cell_measurement_theta_max 54.958
_cell_measurement_theta_min 3.474
_cell_volume 3652.98(19)
_computing_cell_refinement 'SAINT v8.37A (Bruker, 2015)'
_computing_data_reduction 'SAINT v8.37A (Bruker, 2015)'
_computing_molecular_graphics 'Olex2 1.5 (Dolomanov et al., 2009)'
_computing_publication_material 'Olex2 1.5 (Dolomanov et al., 2009)'
_computing_structure_refinement 'SHELXL 2018/3 (Sheldrick, 2015)'
_computing_structure_solution 'SHELXT  (Sheldrick, 2015)'
_diffrn_ambient_temperature 213.15
_diffrn_measured_fraction_theta_full 0.977
_diffrn_measured_fraction_theta_max 0.975
_diffrn_measurement_device_type 'Bruker D8 Venture'
_diffrn_measurement_method '\f and \w scans'
_diffrn_radiation_type GaK\a
_diffrn_radiation_wavelength 1.34139
_diffrn_reflns_av_R_equivalents 0.0646
_diffrn_reflns_av_unetI/netI 0.0659
_diffrn_reflns_Laue_measured_fraction_full 0.977
_diffrn_reflns_Laue_measured_fraction_max 0.975
_diffrn_reflns_limit_h_max 9
_diffrn_reflns_limit_h_min -9
_diffrn_reflns_limit_k_max 25
_diffrn_reflns_limit_k_min -25
_diffrn_reflns_limit_l_max 27
_diffrn_reflns_limit_l_min -27
_diffrn_reflns_number 26299
_diffrn_reflns_point_group_measured_fraction_full 0.977
_diffrn_reflns_point_group_measured_fraction_max 0.975
_diffrn_reflns_theta_full 53.594
_diffrn_reflns_theta_max 55.057
_diffrn_reflns_theta_min 3.474
_diffrn_source_current 2.86
_diffrn_source_power 0.1995994
_diffrn_source_voltage 69.79
_diffrn_standards_number 0
_exptl_absorpt_coefficient_mu 5.084
_exptl_absorpt_correction_T_max 0.7508
_exptl_absorpt_correction_T_min 0.5257
_exptl_absorpt_correction_type multi-scan
_exptl_absorpt_process_details
;
SADABS-2016/2 (Bruker,2016/2) was used for absorption correction.
wR2(int) was 0.1317 before and 0.0894 after correction.
The Ratio of minimum to maximum transmission is 0.7002.
The \l/2 correction factor is Not present.
;
_exptl_crystal_colour yellow
_exptl_crystal_colour_primary yellow
_exptl_crystal_density_diffrn 1.485
_exptl_crystal_description block
_exptl_crystal_F_000 1632
_exptl_crystal_size_max 0.03
_exptl_crystal_size_mid 0.02
_exptl_crystal_size_min 0.02
_refine_diff_density_max 3.436
_refine_diff_density_min -2.791
_refine_diff_density_rms 0.162
_refine_ls_extinction_method none
_refine_ls_goodness_of_fit_ref 1.138
_refine_ls_hydrogen_treatment constr
_refine_ls_matrix_type full
_refine_ls_number_parameters 412
_refine_ls_number_reflns 6824
_refine_ls_number_restraints 19
_refine_ls_restrained_S_all 1.147
_refine_ls_R_factor_all 0.0913
_refine_ls_R_factor_gt 0.0780
_refine_ls_shift/su_max 0.001
_refine_ls_shift/su_mean 0.000
_refine_ls_structure_factor_coef Fsqd
_refine_ls_weighting_details 'w=1/[\s^2^(Fo^2^)+(0.1306P)^2^+7.7236P] where P=(Fo^2^+2Fc^2^)/3'
_refine_ls_weighting_scheme calc
_refine_ls_wR_factor_gt 0.2313
_refine_ls_wR_factor_ref 0.2516
_reflns_Friedel_coverage 0.000
_reflns_number_gt 4986
_reflns_number_total 6824
_reflns_threshold_expression 'I > 2\s(I)'
_cod_data_source_file d3dt00136a2.cif
_cod_data_source_block 210916kxj_0m_pl
_cod_database_code 7712305
_shelx_shelxl_version_number 2018/3
_shelx_space_group_comment
;
The symmetry employed for this shelxl refinement is uniquely defined
by the following loop, which should always be used as a source of
symmetry information in preference to the above space-group names.
They are only intended as comments.
;
_olex2_refinement_description
;
1. Fixed Uiso
 At 1.2 times of:
  All B(H) groups, All C(H) groups
 At 1.5 times of:
  All C(H,H,H) groups
2. Restrained distances
 H12-H22
 2.1 with sigma of 0.01
3. Uiso/Uaniso restraints and constraints
C27 \\sim C28 \\sim C29 \\sim C30: within 2A with sigma of 0.01 and sigma for
terminal atoms of 0.02 within 2A
4.a Aromatic/amide H refined with riding coordinates:
 C3(H3), C4(H4), C7(H7), C9(H9), C10(H10), C11(H11), C12(H12), C13(H13),
 C14(H14), C16(H16), C19(H19), C21(H21), C22(H22)
4.b Idealised Me refined as rotating group:
 C24(H24A,H24B,H24C), C25(H25A,H25B,H25C), C26(H26A,H26B,H26C), C28(H28A,H28B,
 H28C), C29(H29A,H29B,H29C), C30(H30A,H30B,H30C)
4.c Boron cage BH refined with riding coordinates:
 B1(H1), B2(H2), B3(H3A), B4(H4A), B5(H5), B6(H6), B7(H7A), B8(H8), B9(H9A),
 B10(H10A), B11(H11A)
;
_smtbx_masks_special_details
;
A solvent mask was calculated and 62 electrons were 
found in a volume of 568\%A^3^ in 1 void per unit cell. 
This is consistent with the presence of 
1[CH3COCH3] per Formula Unit 
which account for 128 electrons 
per unit cell.
;
_smtbx_masks_void_probe_radius 1.2
_smtbx_masks_void_truncation_radius 1.2
_olex2_submission_special_instructions 'No special instructions were received'

loop_
_space_group_symop_operation_xyz
'x, y, z'
'-x, y+1/2, -z+1/2'
'-x, -y, -z'
'x, -y-1/2, z-1/2'

loop_
_atom_site_label
_atom_site_type_symbol
_atom_site_fract_x
_atom_site_fract_y
_atom_site_fract_z
_atom_site_U_iso_or_equiv
_atom_site_adp_type
_atom_site_occupancy
_atom_site_site_symmetry_order
_atom_site_calc_flag
_atom_site_refinement_flags_posn
_atom_site_refinement_flags_adp
_atom_site_refinement_flags_occupancy
_atom_site_disorder_assembly
_atom_site_disorder_group
Pt1 Pt 0.21906(5) -0.00013(2) 0.45766(2) 0.0597(2) Uani 1 1 d . . . . .
N1 N 0.3024(8) 0.0284(3) 0.5414(3) 0.0659(16) Uani 1 1 d . . . . .
N2 N 0.1248(9) -0.0214(3) 0.3732(3) 0.0655(15) Uani 1 1 d . . . . .
N3 N 0.1093(7) -0.0922(3) 0.4664(3) 0.0622(14) Uani 1 1 d . . . . .
C1 C 0.5168(10) 0.1760(4) 0.3146(4) 0.0684(19) Uani 1 1 d . . . . .
C2 C 0.4769(10) 0.1559(4) 0.3774(4) 0.0677(19) Uani 1 1 d . . . . .
C3 C 0.5164(12) 0.1943(4) 0.4277(4) 0.080(2) Uani 1 1 d . . . . .
H3 H 0.570289 0.233720 0.423866 0.096 Uiso 1 1 calc R U . . .
C4 C 0.4759(12) 0.1743(5) 0.4839(5) 0.084(2) Uani 1 1 d . . . . .
H4 H 0.503017 0.200265 0.517966 0.100 Uiso 1 1 calc R U . . .
C5 C 0.3968(11) 0.1169(4) 0.4900(4) 0.075(2) Uani 1 1 d . . . . .
C6 C 0.3437(9) 0.0790(4) 0.4401(4) 0.0703(19) Uani 1 1 d . . . . .
C7 C 0.3927(10) 0.0983(4) 0.3848(4) 0.0696(19) Uani 1 1 d . . . . .
H7 H 0.368206 0.071512 0.351126 0.084 Uiso 1 1 calc R U . . .
C8 C 0.3695(9) 0.0899(3) 0.5489(3) 0.0627(17) Uani 1 1 d . . . . .
C9 C 0.4132(12) 0.1172(5) 0.6049(4) 0.083(2) Uani 1 1 d . . . . .
H9 H 0.457615 0.158691 0.608235 0.100 Uiso 1 1 calc R U . . .
C10 C 0.3903(12) 0.0823(4) 0.6560(4) 0.082(2) Uani 1 1 d . . . . .
H10 H 0.417817 0.100850 0.694285 0.098 Uiso 1 1 calc R U . . .
C11 C 0.3281(11) 0.0211(4) 0.6522(4) 0.0674(19) Uani 1 1 d . . . . .
H11 H 0.318043 -0.003128 0.686989 0.081 Uiso 1 1 calc R U . . .
C12 C 0.2831(11) -0.0023(3) 0.5973(5) 0.069(3) Uani 1 1 d . . . . .
H12 H 0.233622 -0.043026 0.595072 0.083 Uiso 1 1 calc DR U . . .
C13 C 0.0859(10) 0.0222(4) 0.3271(4) 0.0656(18) Uani 1 1 d . . . . .
H13 H 0.100056 0.065620 0.335938 0.079 Uiso 1 1 calc R U . . .
C14 C 0.0270(17) 0.0044(4) 0.2685(6) 0.078(3) Uani 1 1 d . . . . .
H14 H -0.004407 0.035462 0.238990 0.093 Uiso 1 1 calc R U . . .
C15 C 0.0148(12) -0.0584(4) 0.2539(4) 0.078(2) Uani 1 1 d . . . . .
C16 C 0.0439(11) -0.1023(4) 0.3005(3) 0.070(2) Uani 1 1 d . . . . .
H16 H 0.029260 -0.145724 0.291916 0.085 Uiso 1 1 calc R U . . .
C17 C 0.0938(9) -0.0833(4) 0.3590(3) 0.0647(18) Uani 1 1 d . . . . .
C18 C 0.0914(9) -0.1248(3) 0.4129(3) 0.0589(16) Uani 1 1 d . . . . .
C19 C 0.0631(9) -0.1889(3) 0.4092(3) 0.0619(17) Uani 1 1 d . . . . .
H19 H 0.061830 -0.209441 0.371719 0.074 Uiso 1 1 calc R U . . .
C20 C 0.0359(10) -0.2245(3) 0.4610(3) 0.0635(17) Uani 1 1 d . . . . .
C21 C 0.0363(11) -0.1884(4) 0.5142(4) 0.0691(19) Uani 1 1 d . . . . .
H21 H 0.013391 -0.208171 0.550203 0.083 Uiso 1 1 calc R U . . .
C22 C 0.0687(11) -0.1268(4) 0.5135(3) 0.0674(18) Uani 1 1 d . . . . .
H22 H 0.062864 -0.104774 0.549899 0.081 Uiso 1 1 calc DR U . . .
C23 C 0.0058(12) -0.2950(4) 0.4621(4) 0.076(2) Uani 1 1 d . . . . .
C24 C 0.1414(17) -0.3255(5) 0.5063(5) 0.104(4) Uani 1 1 d . . . . .
H24A H 0.101822 -0.366979 0.517720 0.157 Uiso 1 1 calc R U . . .
H24B H 0.163038 -0.299080 0.542018 0.157 Uiso 1 1 calc R U . . .
H24C H 0.246652 -0.330250 0.487752 0.157 Uiso 1 1 calc R U . . .
C25 C -0.1748(17) -0.3075(6) 0.4805(6) 0.110(4) Uani 1 1 d . . . . .
H25A H -0.260179 -0.286639 0.452140 0.165 Uiso 1 1 calc R U . . .
H25B H -0.181256 -0.290963 0.520764 0.165 Uiso 1 1 calc R U . . .
H25C H -0.196759 -0.352840 0.480133 0.165 Uiso 1 1 calc R U . . .
C26 C 0.0150(13) -0.3257(4) 0.4001(4) 0.084(2) Uani 1 1 d . . . . .
H26A H 0.004309 -0.371385 0.403489 0.126 Uiso 1 1 calc R U . . .
H26B H 0.124309 -0.315461 0.386012 0.126 Uiso 1 1 calc R U . . .
H26C H -0.077972 -0.309619 0.371522 0.126 Uiso 1 1 calc R U . . .
C27 C -0.042(2) -0.0784(6) 0.1891(5) 0.124(4) Uani 1 1 d . U . . .
C28 C 0.067(3) -0.0443(9) 0.1477(7) 0.189(6) Uani 1 1 d . U . . .
H28A H 0.183451 -0.060305 0.154153 0.284 Uiso 1 1 calc R U . . .
H28B H 0.066524 0.000807 0.156310 0.284 Uiso 1 1 calc R U . . .
H28C H 0.019444 -0.051547 0.106096 0.284 Uiso 1 1 calc R U . . .
C29 C -0.235(2) -0.0591(7) 0.1751(6) 0.166(6) Uani 1 1 d . U . . .
H29A H -0.277480 -0.072115 0.134296 0.250 Uiso 1 1 calc R U . . .
H29B H -0.245805 -0.013473 0.178667 0.250 Uiso 1 1 calc R U . . .
H29C H -0.301265 -0.079877 0.203505 0.250 Uiso 1 1 calc R U . . .
C30 C -0.0403(17) -0.1474(5) 0.1774(4) 0.107(3) Uani 1 1 d . U . . .
H30A H 0.074233 -0.164023 0.189063 0.160 Uiso 1 1 calc R U . . .
H30B H -0.073245 -0.155169 0.134709 0.160 Uiso 1 1 calc R U . . .
H30C H -0.121148 -0.168239 0.200687 0.160 Uiso 1 1 calc R U . . .
B1 B 0.7038(13) 0.1533(5) 0.2888(5) 0.080(3) Uani 1 1 d . . . . .
H1 H 0.803517 0.123398 0.314619 0.096 Uiso 1 1 calc R U . . .
B2 B 0.5019(13) 0.1209(5) 0.2582(4) 0.073(2) Uani 1 1 d . . . . .
H2 H 0.468801 0.070137 0.263503 0.088 Uiso 1 1 calc R U . . .
B3 B 0.3428(13) 0.1800(5) 0.2600(5) 0.076(2) Uani 1 1 d . . . . .
H3A H 0.207981 0.167998 0.266257 0.092 Uiso 1 1 calc R U . . .
B4 B 0.4496(15) 0.2504(5) 0.2922(6) 0.086(3) Uani 1 1 d . . . . .
H4A H 0.382945 0.284153 0.319829 0.103 Uiso 1 1 calc R U . . .
B5 B 0.6715(13) 0.2332(4) 0.3095(4) 0.069(2) Uani 1 1 d . . . . .
H5 H 0.748471 0.255751 0.348747 0.083 Uiso 1 1 calc R U . . .
B6 B 0.7586(13) 0.2161(5) 0.2412(4) 0.073(2) Uani 1 1 d . . . . .
H6 H 0.893457 0.227768 0.234765 0.087 Uiso 1 1 calc R U . . .
B7 B 0.6555(14) 0.1462(5) 0.2115(5) 0.082(3) Uani 1 1 d . . . . .
H7A H 0.725476 0.111569 0.185918 0.098 Uiso 1 1 calc R U . . .
B8 B 0.4324(14) 0.1636(5) 0.1916(5) 0.081(3) Uani 1 1 d . . . . .
H8 H 0.354996 0.141210 0.152280 0.097 Uiso 1 1 calc R U . . .
B9 B 0.4023(13) 0.2438(5) 0.2137(6) 0.082(3) Uani 1 1 d . . . . .
H9A H 0.302384 0.274766 0.189464 0.098 Uiso 1 1 calc R U . . .
B10 B 0.6027(14) 0.2752(5) 0.2419(5) 0.079(3) Uani 1 1 d . . . . .
H10A H 0.636550 0.325713 0.235572 0.095 Uiso 1 1 calc R U . . .
B11 B 0.5868(14) 0.2217(5) 0.1816(5) 0.081(3) Uani 1 1 d . . . . .
H11A H 0.607796 0.236712 0.135327 0.097 Uiso 1 1 calc R U . . .

loop_
_atom_site_aniso_label
_atom_site_aniso_U_11
_atom_site_aniso_U_22
_atom_site_aniso_U_33
_atom_site_aniso_U_23
_atom_site_aniso_U_13
_atom_site_aniso_U_12
Pt1 0.0571(3) 0.0501(3) 0.0709(4) -0.00624(12) 0.0035(2) 0.00315(11)
N1 0.071(4) 0.050(4) 0.073(4) -0.002(3) -0.007(3) 0.003(3)
N2 0.077(4) 0.050(3) 0.069(4) 0.001(3) 0.007(3) -0.001(3)
N3 0.058(3) 0.062(4) 0.067(4) 0.001(3) 0.009(3) 0.005(3)
C1 0.070(4) 0.067(5) 0.068(5) 0.013(4) 0.008(3) -0.002(4)
C2 0.067(4) 0.064(4) 0.071(5) 0.002(4) 0.001(3) 0.000(3)
C3 0.088(6) 0.067(5) 0.085(6) -0.004(4) 0.009(4) -0.017(4)
C4 0.106(7) 0.066(5) 0.080(5) -0.008(5) 0.015(5) -0.016(5)
C5 0.075(5) 0.063(5) 0.084(5) -0.005(4) 0.004(4) 0.004(4)
C6 0.054(4) 0.072(5) 0.083(5) 0.006(4) 0.001(3) 0.005(3)
C7 0.070(5) 0.054(4) 0.084(5) 0.000(4) 0.006(4) 0.000(3)
C8 0.062(4) 0.058(4) 0.070(4) 0.001(3) 0.015(3) 0.001(3)
C9 0.084(6) 0.082(6) 0.084(6) -0.016(5) 0.009(4) -0.009(5)
C10 0.094(6) 0.068(5) 0.081(6) -0.013(4) 0.006(5) -0.014(4)
C11 0.073(5) 0.068(4) 0.061(5) -0.013(4) 0.005(4) 0.006(4)
C12 0.048(5) 0.072(6) 0.089(7) 0.007(4) 0.012(4) -0.002(3)
C13 0.071(5) 0.057(4) 0.068(5) 0.009(4) 0.001(4) 0.004(4)
C14 0.085(7) 0.067(6) 0.079(7) 0.010(4) -0.003(5) 0.005(4)
C15 0.109(7) 0.064(5) 0.061(4) 0.000(4) 0.010(4) 0.002(4)
C16 0.097(6) 0.049(4) 0.066(4) 0.002(3) 0.012(4) 0.004(4)
C17 0.062(4) 0.061(4) 0.071(5) 0.006(3) 0.007(3) 0.007(3)
C18 0.062(4) 0.059(4) 0.054(4) -0.007(3) 0.001(3) 0.005(3)
C19 0.071(4) 0.051(4) 0.063(4) -0.008(3) 0.003(3) 0.001(3)
C20 0.075(5) 0.055(4) 0.060(4) -0.007(3) 0.003(3) 0.002(3)
C21 0.084(5) 0.069(5) 0.055(4) 0.001(4) 0.012(3) -0.015(4)
C22 0.085(5) 0.062(5) 0.057(4) -0.007(3) 0.014(4) -0.001(4)
C23 0.088(6) 0.064(5) 0.074(5) 0.000(4) 0.003(4) -0.010(4)
C24 0.143(10) 0.073(6) 0.090(7) 0.013(5) -0.014(6) -0.013(6)
C25 0.132(10) 0.092(8) 0.115(9) -0.024(6) 0.053(7) -0.029(7)
C26 0.121(7) 0.061(5) 0.070(5) -0.012(4) 0.013(5) -0.006(5)
C27 0.200(10) 0.104(7) 0.064(5) 0.001(5) -0.001(6) 0.022(7)
C28 0.300(17) 0.169(13) 0.107(9) -0.030(9) 0.061(11) -0.035(13)
C29 0.212(13) 0.150(11) 0.119(9) -0.044(8) -0.060(9) 0.082(10)
C30 0.150(9) 0.092(7) 0.071(5) -0.011(5) -0.016(6) 0.002(6)
B1 0.073(6) 0.072(6) 0.095(7) 0.015(5) 0.012(5) 0.010(5)
B2 0.083(6) 0.060(5) 0.076(6) 0.003(4) 0.007(5) 0.005(4)
B3 0.071(6) 0.073(6) 0.085(6) 0.010(5) 0.007(5) 0.007(5)
B4 0.086(7) 0.065(6) 0.108(8) 0.019(6) 0.015(6) 0.011(5)
B5 0.078(6) 0.055(5) 0.074(6) 0.009(4) 0.006(4) 0.002(4)
B6 0.070(5) 0.071(6) 0.077(6) 0.013(5) 0.008(4) 0.001(4)
B7 0.091(7) 0.074(6) 0.080(6) 0.007(5) 0.008(5) 0.006(5)
B8 0.089(7) 0.079(6) 0.074(6) 0.013(5) 0.005(5) 0.006(5)
B9 0.064(6) 0.073(6) 0.105(8) 0.017(6) 0.000(5) 0.005(5)
B10 0.076(6) 0.064(6) 0.093(7) 0.009(5) -0.010(5) -0.004(5)
B11 0.086(7) 0.080(7) 0.075(6) 0.007(5) 0.005(5) 0.015(5)

loop_
_atom_type_symbol
_atom_type_description
_atom_type_scat_dispersion_real
_atom_type_scat_dispersion_imag
_atom_type_scat_source
B B 0.0070 0.0029 'International Tables Vol C Tables 4.2.6.8 and 6.1.1.4'
C C 0.0137 0.0067 'International Tables Vol C Tables 4.2.6.8 and 6.1.1.4'
H H 0.0000 0.0000 'International Tables Vol C Tables 4.2.6.8 and 6.1.1.4'
N N 0.0241 0.0134 'International Tables Vol C Tables 4.2.6.8 and 6.1.1.4'
O O 0.0389 0.0241 'International Tables Vol C Tables 4.2.6.8 and 6.1.1.4'
Pt Pt -5.3886 5.5592 'International Tables Vol C Tables 4.2.6.8 and 6.1.1.4'

loop_
_geom_angle_atom_site_label_1
_geom_angle_atom_site_label_2
_geom_angle_atom_site_label_3
_geom_angle
_geom_angle_site_symmetry_1
_geom_angle_site_symmetry_3
_geom_angle_publ_flag
N1 Pt1 N3 106.2(3) . . ?
N2 Pt1 N1 174.9(3) . . ?
N2 Pt1 N3 77.0(3) . . ?
N2 Pt1 C6 97.9(3) . . ?
C6 Pt1 N1 79.5(3) . . ?
C6 Pt1 N3 170.8(3) . . ?
C8 N1 Pt1 117.9(5) . . ?
C8 N1 C12 113.0(6) . . ?
C12 N1 Pt1 128.5(5) . . ?
C13 N2 Pt1 125.3(6) . . ?
C17 N2 Pt1 118.2(5) . . ?
C17 N2 C13 116.5(7) . . ?
C18 N3 Pt1 112.1(5) . . ?
C22 N3 Pt1 134.1(5) . . ?
C22 N3 C18 113.5(6) . . ?
C2 C1 B1 120.5(7) . . ?
C2 C1 B2 118.9(7) . . ?
C2 C1 B3 115.6(7) . . ?
C2 C1 B4 115.6(8) . . ?
C2 C1 B5 118.4(7) . . ?
B1 C1 B2 63.1(6) . . ?
B1 C1 B3 114.5(7) . . ?
B1 C1 B4 113.9(7) . . ?
B1 C1 B5 62.3(6) . . ?
B2 C1 B3 62.0(5) . . ?
B2 C1 B4 114.6(7) . . ?
B2 C1 B5 114.5(7) . . ?
B3 C1 B5 115.1(6) . . ?
B4 C1 B3 63.7(6) . . ?
B4 C1 B5 62.2(6) . . ?
C3 C2 C1 121.9(7) . . ?
C3 C2 C7 118.3(8) . . ?
C7 C2 C1 119.8(7) . . ?
C2 C3 H3 120.1 . . ?
C2 C3 C4 119.8(8) . . ?
C4 C3 H3 120.1 . . ?
C3 C4 H4 119.7 . . ?
C5 C4 C3 120.6(9) . . ?
C5 C4 H4 119.7 . . ?
C4 C5 C6 121.4(9) . . ?
C4 C5 C8 123.0(8) . . ?
C6 C5 C8 115.5(7) . . ?
C5 C6 Pt1 115.5(6) . . ?
C5 C6 C7 117.0(8) . . ?
C7 C6 Pt1 127.4(6) . . ?
C2 C7 H7 118.7 . . ?
C6 C7 C2 122.5(8) . . ?
C6 C7 H7 118.7 . . ?
N1 C8 C5 110.0(7) . . ?
C9 C8 N1 123.0(7) . . ?
C9 C8 C5 126.8(8) . . ?
C8 C9 H9 120.7 . . ?
C8 C9 C10 118.7(8) . . ?
C10 C9 H9 120.7 . . ?
C9 C10 H10 119.2 . . ?
C11 C10 C9 121.6(8) . . ?
C11 C10 H10 119.2 . . ?
C10 C11 H11 121.3 . . ?
C12 C11 C10 117.3(9) . . ?
C12 C11 H11 121.3 . . ?
N1 C12 H12 116.9 . . ?
C11 C12 N1 126.3(7) . . ?
C11 C12 H12 116.9 . . ?
N2 C13 H13 118.6 . . ?
N2 C13 C14 122.7(8) . . ?
C14 C13 H13 118.6 . . ?
C13 C14 H14 120.2 . . ?
C15 C14 C13 119.6(9) . . ?
C15 C14 H14 120.2 . . ?
C14 C15 C16 117.8(8) . . ?
C14 C15 C27 120.0(9) . . ?
C16 C15 C27 122.0(8) . . ?
C15 C16 H16 119.4 . . ?
C17 C16 C15 121.2(7) . . ?
C17 C16 H16 119.4 . . ?
N2 C17 C16 121.6(7) . . ?
N2 C17 C18 113.2(7) . . ?
C16 C17 C18 124.4(7) . . ?
N3 C18 C17 113.5(6) . . ?
N3 C18 C19 123.2(7) . . ?
C19 C18 C17 123.2(6) . . ?
C18 C19 H19 119.6 . . ?
C18 C19 C20 120.8(7) . . ?
C20 C19 H19 119.6 . . ?
C19 C20 C23 125.2(7) . . ?
C21 C20 C19 114.5(7) . . ?
C21 C20 C23 120.2(7) . . ?
C20 C21 H21 119.9 . . ?
C22 C21 C20 120.1(8) . . ?
C22 C21 H21 119.9 . . ?
N3 C22 H22 116.5 . . ?
C21 C22 N3 127.1(7) . . ?
C21 C22 H22 116.5 . . ?
C20 C23 C24 109.5(7) . . ?
C20 C23 C25 108.9(8) . . ?
C20 C23 C26 112.1(7) . . ?
C24 C23 C25 110.6(9) . . ?
C24 C23 C26 107.8(8) . . ?
C26 C23 C25 108.0(8) . . ?
C23 C24 H24A 109.5 . . ?
C23 C24 H24B 109.5 . . ?
C23 C24 H24C 109.5 . . ?
H24A C24 H24B 109.5 . . ?
H24A C24 H24C 109.5 . . ?
H24B C24 H24C 109.5 . . ?
C23 C25 H25A 109.5 . . ?
C23 C25 H25B 109.5 . . ?
C23 C25 H25C 109.5 . . ?
H25A C25 H25B 109.5 . . ?
H25A C25 H25C 109.5 . . ?
H25B C25 H25C 109.5 . . ?
C23 C26 H26A 109.5 . . ?
C23 C26 H26B 109.5 . . ?
C23 C26 H26C 109.5 . . ?
H26A C26 H26B 109.5 . . ?
H26A C26 H26C 109.5 . . ?
H26B C26 H26C 109.5 . . ?
C15 C27 C29 106.6(10) . . ?
C28 C27 C15 109.2(12) . . ?
C28 C27 C29 110.8(13) . . ?
C30 C27 C15 115.7(9) . . ?
C30 C27 C28 110.2(13) . . ?
C30 C27 C29 104.2(12) . . ?
C27 C28 H28A 109.5 . . ?
C27 C28 H28B 109.5 . . ?
C27 C28 H28C 109.5 . . ?
H28A C28 H28B 109.5 . . ?
H28A C28 H28C 109.5 . . ?
H28B C28 H28C 109.5 . . ?
C27 C29 H29A 109.5 . . ?
C27 C29 H29B 109.5 . . ?
C27 C29 H29C 109.5 . . ?
H29A C29 H29B 109.5 . . ?
H29A C29 H29C 109.5 . . ?
H29B C29 H29C 109.5 . . ?
C27 C30 H30A 109.5 . . ?
C27 C30 H30B 109.5 . . ?
C27 C30 H30C 109.5 . . ?
H30A C30 H30B 109.5 . . ?
H30A C30 H30C 109.5 . . ?
H30B C30 H30C 109.5 . . ?
C1 B1 H1 124.3 . . ?
C1 B1 B2 58.5(5) . . ?
C1 B1 B5 59.4(5) . . ?
C1 B1 B6 105.6(7) . . ?
C1 B1 B7 105.4(7) . . ?
B2 B1 H1 121.3 . . ?
B5 B1 H1 121.1 . . ?
B5 B1 B2 108.4(7) . . ?
B5 B1 B6 60.1(6) . . ?
B6 B1 H1 121.8 . . ?
B6 B1 B2 108.7(7) . . ?
B7 B1 H1 121.9 . . ?
B7 B1 B2 60.3(6) . . ?
B7 B1 B5 108.7(7) . . ?
B7 B1 B6 60.6(6) . . ?
C1 B2 B1 58.4(5) . . ?
C1 B2 H2 125.0 . . ?
C1 B2 B3 59.4(5) . . ?
C1 B2 B7 103.7(7) . . ?
C1 B2 B8 105.2(7) . . ?
B1 B2 H2 122.3 . . ?
B3 B2 B1 108.6(7) . . ?
B3 B2 H2 120.2 . . ?
B3 B2 B8 60.7(6) . . ?
B7 B2 B1 58.2(6) . . ?
B7 B2 H2 122.6 . . ?
B7 B2 B3 109.4(7) . . ?
B7 B2 B8 60.9(6) . . ?
B8 B2 B1 107.4(7) . . ?
B8 B2 H2 121.9 . . ?
C1 B3 B2 58.6(5) . . ?
C1 B3 H3A 125.8 . . ?
C1 B3 B4 57.9(5) . . ?
C1 B3 B8 103.7(7) . . ?
C1 B3 B9 101.9(7) . . ?
B2 B3 H3A 121.8 . . ?
B2 B3 B4 107.0(7) . . ?
B2 B3 B8 59.7(6) . . ?
B2 B3 B9 106.5(7) . . ?
B4 B3 H3A 122.5 . . ?
B8 B3 H3A 122.6 . . ?
B8 B3 B4 106.7(8) . . ?
B8 B3 B9 59.9(6) . . ?
B9 B3 H3A 124.0 . . ?
B9 B3 B4 58.2(6) . . ?
C1 B4 B3 58.4(5) . . ?
C1 B4 H4A 125.0 . . ?
C1 B4 B5 59.2(5) . . ?
C1 B4 B9 103.9(8) . . ?
C1 B4 B10 104.0(8) . . ?
B3 B4 H4A 121.3 . . ?
B3 B4 B10 107.4(8) . . ?
B5 B4 B3 108.3(7) . . ?
B5 B4 H4A 121.6 . . ?
B5 B4 B10 59.4(6) . . ?
B9 B4 B3 60.3(6) . . ?
B9 B4 H4A 123.2 . . ?
B9 B4 B5 106.8(8) . . ?
B9 B4 B10 58.8(6) . . ?
B10 B4 H4A 123.2 . . ?
C1 B5 B1 58.3(5) . . ?
C1 B5 B4 58.6(5) . . ?
C1 B5 H5 124.7 . . ?
C1 B5 B6 105.0(7) . . ?
C1 B5 B10 105.0(7) . . ?
B1 B5 B4 107.7(7) . . ?
B1 B5 H5 122.1 . . ?
B1 B5 B6 60.2(6) . . ?
B1 B5 B10 106.9(7) . . ?
B4 B5 H5 120.8 . . ?
B4 B5 B6 108.7(7) . . ?
B4 B5 B10 61.4(6) . . ?
B6 B5 H5 122.3 . . ?
B10 B5 H5 122.6 . . ?
B10 B5 B6 58.8(6) . . ?
B1 B6 H6 122.8 . . ?
B1 B6 B11 106.3(7) . . ?
B5 B6 B1 59.8(5) . . ?
B5 B6 H6 122.1 . . ?
B5 B6 B11 107.0(7) . . ?
B7 B6 B1 58.2(6) . . ?
B7 B6 B5 106.5(7) . . ?
B7 B6 H6 122.4 . . ?
B7 B6 B11 60.3(6) . . ?
B10 B6 B1 107.9(7) . . ?
B10 B6 B5 60.6(6) . . ?
B10 B6 H6 121.3 . . ?
B10 B6 B7 107.9(7) . . ?
B10 B6 B11 59.4(6) . . ?
B11 B6 H6 122.5 . . ?
B1 B7 B2 61.5(6) . . ?
B1 B7 B6 61.2(6) . . ?
B1 B7 H7A 120.4 . . ?
B1 B7 B8 108.9(8) . . ?
B1 B7 B11 108.5(8) . . ?
B2 B7 B6 110.2(8) . . ?
B2 B7 H7A 121.1 . . ?
B2 B7 B8 59.6(6) . . ?
B2 B7 B11 107.1(8) . . ?
B6 B7 H7A 120.5 . . ?
B6 B7 B8 108.2(8) . . ?
B6 B7 B11 60.1(6) . . ?
B8 B7 H7A 122.2 . . ?
B11 B7 H7A 122.7 . . ?
B11 B7 B8 58.8(6) . . ?
B2 B8 B3 59.6(6) . . ?
B2 B8 B7 59.4(6) . . ?
B2 B8 H8 122.2 . . ?
B2 B8 B9 106.7(8) . . ?
B3 B8 B7 107.3(7) . . ?
B3 B8 H8 121.5 . . ?
B7 B8 H8 122.4 . . ?
B9 B8 B3 60.2(6) . . ?
B9 B8 B7 106.4(8) . . ?
B9 B8 H8 122.9 . . ?
B11 B8 B2 108.2(8) . . ?
B11 B8 B3 108.6(8) . . ?
B11 B8 B7 60.4(6) . . ?
B11 B8 H8 121.2 . . ?
B11 B8 B9 59.3(6) . . ?
B3 B9 H9A 120.4 . . ?
B4 B9 B3 61.6(6) . . ?
B4 B9 B8 109.5(8) . . ?
B4 B9 H9A 119.6 . . ?
B8 B9 B3 60.0(6) . . ?
B8 B9 H9A 122.1 . . ?
B10 B9 B3 111.2(7) . . ?
B10 B9 B4 62.3(6) . . ?
B10 B9 B8 108.4(8) . . ?
B10 B9 H9A 120.2 . . ?
B11 B9 B3 108.6(7) . . ?
B11 B9 B4 110.0(7) . . ?
B11 B9 B8 59.5(6) . . ?
B11 B9 H9A 121.8 . . ?
B11 B9 B10 59.9(6) . . ?
B4 B10 H10A 122.6 . . ?
B5 B10 B4 59.2(6) . . ?
B5 B10 H10A 122.1 . . ?
B6 B10 B4 108.3(8) . . ?
B6 B10 B5 60.6(5) . . ?
B6 B10 B9 109.0(8) . . ?
B6 B10 H10A 120.4 . . ?
B6 B10 B11 61.3(6) . . ?
B9 B10 B4 58.8(6) . . ?
B9 B10 B5 106.6(7) . . ?
B9 B10 H10A 122.3 . . ?
B11 B10 B4 107.3(7) . . ?
B11 B10 B5 108.6(7) . . ?
B11 B10 B9 60.0(6) . . ?
B11 B10 H10A 121.2 . . ?
B6 B11 B7 59.5(6) . . ?
B6 B11 H11A 122.1 . . ?
B7 B11 H11A 122.1 . . ?
B8 B11 B6 109.4(7) . . ?
B8 B11 B7 60.8(6) . . ?
B8 B11 H11A 119.8 . . ?
B9 B11 B6 107.5(8) . . ?
B9 B11 B7 108.2(8) . . ?
B9 B11 B8 61.3(6) . . ?
B9 B11 H11A 121.6 . . ?
B10 B11 B6 59.3(6) . . ?
B10 B11 B7 107.3(7) . . ?
B10 B11 B8 110.0(8) . . ?
B10 B11 B9 60.1(6) . . ?
B10 B11 H11A 121.7 . . ?

loop_
_geom_bond_atom_site_label_1
_geom_bond_atom_site_label_2
_geom_bond_distance
_geom_bond_site_symmetry_2
_geom_bond_publ_flag
Pt1 N1 1.996(6) . ?
Pt1 N2 1.991(7) . ?
Pt1 N3 2.139(6) . ?
Pt1 C6 1.995(8) . ?
N1 C8 1.401(10) . ?
N1 C12 1.429(13) . ?
N2 C13 1.384(11) . ?
N2 C17 1.357(10) . ?
N3 C18 1.369(9) . ?
N3 C22 1.346(9) . ?
C1 C2 1.529(11) . ?
C1 B1 1.704(13) . ?
C1 B2 1.706(13) . ?
C1 B3 1.721(13) . ?
C1 B4 1.711(13) . ?
C1 B5 1.722(12) . ?
C2 C3 1.388(11) . ?
C2 C7 1.401(11) . ?
C3 H3 0.9400 . ?
C3 C4 1.394(12) . ?
C4 H4 0.9400 . ?
C4 C5 1.372(12) . ?
C5 C6 1.393(11) . ?
C5 C8 1.469(11) . ?
C6 C7 1.394(12) . ?
C7 H7 0.9400 . ?
C8 C9 1.380(11) . ?
C9 H9 0.9400 . ?
C9 C10 1.386(13) . ?
C10 H10 0.9400 . ?
C10 C11 1.378(12) . ?
C11 H11 0.9400 . ?
C11 C12 1.327(13) . ?
C12 H12 0.9400 . ?
C13 H13 0.9400 . ?
C13 C14 1.385(15) . ?
C14 H14 0.9400 . ?
C14 C15 1.363(11) . ?
C15 C16 1.390(11) . ?
C15 C27 1.520(13) . ?
C16 H16 0.9400 . ?
C16 C17 1.376(11) . ?
C17 C18 1.489(10) . ?
C18 C19 1.370(10) . ?
C19 H19 0.9400 . ?
C19 C20 1.414(10) . ?
C20 C21 1.408(11) . ?
C20 C23 1.505(11) . ?
C21 H21 0.9400 . ?
C21 C22 1.324(11) . ?
C22 H22 0.9400 . ?
C23 C24 1.506(14) . ?
C23 C25 1.541(15) . ?
C23 C26 1.536(12) . ?
C24 H24A 0.9700 . ?
C24 H24B 0.9700 . ?
C24 H24C 0.9700 . ?
C25 H25A 0.9700 . ?
C25 H25B 0.9700 . ?
C25 H25C 0.9700 . ?
C26 H26A 0.9700 . ?
C26 H26B 0.9700 . ?
C26 H26C 0.9700 . ?
C27 C28 1.50(2) . ?
C27 C29 1.56(2) . ?
C27 C30 1.478(15) . ?
C28 H28A 0.9700 . ?
C28 H28B 0.9700 . ?
C28 H28C 0.9700 . ?
C29 H29A 0.9700 . ?
C29 H29B 0.9700 . ?
C29 H29C 0.9700 . ?
C30 H30A 0.9700 . ?
C30 H30B 0.9700 . ?
C30 H30C 0.9700 . ?
B1 H1 1.1100 . ?
B1 B2 1.783(15) . ?
B1 B5 1.772(14) . ?
B1 B6 1.780(14) . ?
B1 B7 1.726(15) . ?
B2 H2 1.1100 . ?
B2 B3 1.765(13) . ?
B2 B7 1.762(15) . ?
B2 B8 1.766(13) . ?
B3 H3A 1.1100 . ?
B3 B4 1.812(16) . ?
B3 B8 1.785(15) . ?
B3 B9 1.789(15) . ?
B4 H4A 1.1100 . ?
B4 B5 1.773(15) . ?
B4 B9 1.751(18) . ?
B4 B10 1.812(17) . ?
B5 H5 1.1100 . ?
B5 B6 1.777(14) . ?
B5 B10 1.776(14) . ?
B6 H6 1.1100 . ?
B6 B7 1.769(15) . ?
B6 B10 1.745(14) . ?
B6 B11 1.780(14) . ?
B7 H7A 1.1100 . ?
B7 B8 1.789(15) . ?
B7 B11 1.783(14) . ?
B8 H8 1.1100 . ?
B8 B9 1.784(15) . ?
B8 B11 1.753(16) . ?
B9 H9A 1.1100 . ?
B9 B10 1.751(15) . ?
B9 B11 1.749(15) . ?
B10 H10A 1.1100 . ?
B10 B11 1.747(15) . ?
B11 H11A 1.1100 . ?

loop_
_geom_torsion_atom_site_label_1
_geom_torsion_atom_site_label_2
_geom_torsion_atom_site_label_3
_geom_torsion_atom_site_label_4
_geom_torsion
_geom_torsion_site_symmetry_1
_geom_torsion_site_symmetry_2
_geom_torsion_site_symmetry_3
_geom_torsion_site_symmetry_4
_geom_torsion_publ_flag
Pt1 N1 C8 C5 -11.7(8) . . . . ?
Pt1 N1 C8 C9 172.6(6) . . . . ?
Pt1 N1 C12 C11 -173.9(7) . . . . ?
Pt1 N2 C13 C14 177.4(8) . . . . ?
Pt1 N2 C17 C16 -173.9(6) . . . . ?
Pt1 N2 C17 C18 15.4(9) . . . . ?
Pt1 N3 C18 C17 -19.7(7) . . . . ?
Pt1 N3 C18 C19 164.2(6) . . . . ?
Pt1 N3 C22 C21 -163.9(7) . . . . ?
Pt1 C6 C7 C2 178.5(6) . . . . ?
N1 C8 C9 C10 0.2(13) . . . . ?
N2 C13 C14 C15 -3.7(16) . . . . ?
N2 C17 C18 N3 4.2(9) . . . . ?
N2 C17 C18 C19 -179.7(7) . . . . ?
N3 C18 C19 C20 5.5(11) . . . . ?
C1 C2 C3 C4 179.3(8) . . . . ?
C1 C2 C7 C6 -176.2(7) . . . . ?
C1 B1 B2 B3 33.2(6) . . . . ?
C1 B1 B2 B7 135.0(7) . . . . ?
C1 B1 B2 B8 97.4(7) . . . . ?
C1 B1 B5 B4 -32.9(7) . . . . ?
C1 B1 B5 B6 -134.7(7) . . . . ?
C1 B1 B5 B10 -97.6(7) . . . . ?
C1 B1 B6 B5 39.5(6) . . . . ?
C1 B1 B6 B7 -99.1(8) . . . . ?
C1 B1 B6 B10 1.3(9) . . . . ?
C1 B1 B6 B11 -61.1(9) . . . . ?
C1 B1 B7 B2 -38.7(6) . . . . ?
C1 B1 B7 B6 99.6(7) . . . . ?
C1 B1 B7 B8 -1.3(9) . . . . ?
C1 B1 B7 B11 61.1(9) . . . . ?
C1 B2 B3 B4 33.0(7) . . . . ?
C1 B2 B3 B8 132.8(7) . . . . ?
C1 B2 B3 B9 94.1(8) . . . . ?
C1 B2 B7 B1 38.3(6) . . . . ?
C1 B2 B7 B6 -0.1(9) . . . . ?
C1 B2 B7 B8 -99.9(7) . . . . ?
C1 B2 B7 B11 -63.9(8) . . . . ?
C1 B2 B8 B3 -40.9(7) . . . . ?
C1 B2 B8 B7 97.5(8) . . . . ?
C1 B2 B8 B9 -2.0(9) . . . . ?
C1 B2 B8 B11 60.4(9) . . . . ?
C1 B3 B4 B5 33.3(6) . . . . ?
C1 B3 B4 B9 132.6(8) . . . . ?
C1 B3 B4 B10 96.0(8) . . . . ?
C1 B3 B8 B2 40.1(6) . . . . ?
C1 B3 B8 B7 3.3(9) . . . . ?
C1 B3 B8 B9 -96.0(7) . . . . ?
C1 B3 B8 B11 -60.5(8) . . . . ?
C1 B3 B9 B4 -39.6(7) . . . . ?
C1 B3 B9 B8 99.1(7) . . . . ?
C1 B3 B9 B10 -0.5(10) . . . . ?
C1 B3 B9 B11 63.6(9) . . . . ?
C1 B4 B5 B1 32.8(7) . . . . ?
C1 B4 B5 B6 96.5(7) . . . . ?
C1 B4 B5 B10 132.8(7) . . . . ?
C1 B4 B9 B3 40.3(6) . . . . ?
C1 B4 B9 B8 3.0(10) . . . . ?
C1 B4 B9 B10 -98.1(8) . . . . ?
C1 B4 B9 B11 -60.6(9) . . . . ?
C1 B4 B10 B5 -40.6(6) . . . . ?
C1 B4 B10 B6 -3.6(9) . . . . ?
C1 B4 B10 B9 98.0(9) . . . . ?
C1 B4 B10 B11 61.1(8) . . . . ?
C1 B5 B6 B1 -38.8(6) . . . . ?
C1 B5 B6 B7 -2.9(8) . . . . ?
C1 B5 B6 B10 98.8(7) . . . . ?
C1 B5 B6 B11 60.4(8) . . . . ?
C1 B5 B10 B4 40.5(7) . . . . ?
C1 B5 B10 B6 -98.6(7) . . . . ?
C1 B5 B10 B9 4.2(10) . . . . ?
C1 B5 B10 B11 -59.0(9) . . . . ?
C2 C1 B1 B2 109.3(8) . . . . ?
C2 C1 B1 B5 -108.3(8) . . . . ?
C2 C1 B1 B6 -148.0(7) . . . . ?
C2 C1 B1 B7 148.8(8) . . . . ?
C2 C1 B2 B1 -111.7(8) . . . . ?
C2 C1 B2 B3 105.4(8) . . . . ?
C2 C1 B2 B7 -149.9(7) . . . . ?
C2 C1 B2 B8 146.9(7) . . . . ?
C2 C1 B3 B2 -110.7(8) . . . . ?
C2 C1 B3 B4 107.3(9) . . . . ?
C2 C1 B3 B8 -151.3(7) . . . . ?
C2 C1 B3 B9 147.1(7) . . . . ?
C2 C1 B4 B3 -107.3(8) . . . . ?
C2 C1 B4 B5 110.0(8) . . . . ?
C2 C1 B4 B9 -148.5(7) . . . . ?
C2 C1 B4 B10 150.7(7) . . . . ?
C2 C1 B5 B1 111.6(8) . . . . ?
C2 C1 B5 B4 -105.7(9) . . . . ?
C2 C1 B5 B6 151.3(7) . . . . ?
C2 C1 B5 B10 -147.6(7) . . . . ?
C2 C3 C4 C5 -0.2(15) . . . . ?
C3 C2 C7 C6 1.6(12) . . . . ?
C3 C4 C5 C6 -4.6(14) . . . . ?
C3 C4 C5 C8 172.5(8) . . . . ?
C4 C5 C6 Pt1 -176.5(7) . . . . ?
C4 C5 C6 C7 7.5(12) . . . . ?
C4 C5 C8 N1 -173.9(8) . . . . ?
C4 C5 C8 C9 1.6(14) . . . . ?
C5 C6 C7 C2 -6.1(12) . . . . ?
C5 C8 C9 C10 -174.7(8) . . . . ?
C6 C5 C8 N1 3.4(10) . . . . ?
C6 C5 C8 C9 178.9(8) . . . . ?
C7 C2 C3 C4 1.6(13) . . . . ?
C8 N1 C12 C11 -2.8(12) . . . . ?
C8 C5 C6 Pt1 6.2(9) . . . . ?
C8 C5 C6 C7 -169.8(7) . . . . ?
C8 C9 C10 C11 1.1(14) . . . . ?
C9 C10 C11 C12 -3.1(14) . . . . ?
C10 C11 C12 N1 4.1(14) . . . . ?
C12 N1 C8 C5 176.2(7) . . . . ?
C12 N1 C8 C9 0.5(11) . . . . ?
C13 N2 C17 C16 6.8(11) . . . . ?
C13 N2 C17 C18 -163.9(7) . . . . ?
C13 C14 C15 C16 7.2(16) . . . . ?
C13 C14 C15 C27 -177.1(11) . . . . ?
C14 C15 C16 C17 -3.9(14) . . . . ?
C14 C15 C27 C28 51.5(18) . . . . ?
C14 C15 C27 C29 -68.3(15) . . . . ?
C14 C15 C27 C30 176.4(12) . . . . ?
C15 C16 C17 N2 -3.3(13) . . . . ?
C15 C16 C17 C18 166.3(8) . . . . ?
C16 C15 C27 C28 -133.0(13) . . . . ?
C16 C15 C27 C29 107.3(12) . . . . ?
C16 C15 C27 C30 -8.0(19) . . . . ?
C16 C17 C18 N3 -166.2(7) . . . . ?
C16 C17 C18 C19 9.9(12) . . . . ?
C17 N2 C13 C14 -3.4(13) . . . . ?
C17 C18 C19 C20 -170.2(7) . . . . ?
C18 N3 C22 C21 9.0(12) . . . . ?
C18 C19 C20 C21 1.6(11) . . . . ?
C18 C19 C20 C23 -179.2(7) . . . . ?
C19 C20 C21 C22 -3.1(12) . . . . ?
C19 C20 C23 C24 121.9(10) . . . . ?
C19 C20 C23 C25 -117.1(10) . . . . ?
C19 C20 C23 C26 2.3(12) . . . . ?
C20 C21 C22 N3 -2.4(15) . . . . ?
C21 C20 C23 C24 -59.0(12) . . . . ?
C21 C20 C23 C25 62.1(11) . . . . ?
C21 C20 C23 C26 -178.6(8) . . . . ?
C22 N3 C18 C17 165.8(6) . . . . ?
C22 N3 C18 C19 -10.3(10) . . . . ?
C23 C20 C21 C22 177.6(8) . . . . ?
C27 C15 C16 C17 -179.6(10) . . . . ?
B1 C1 C2 C3 93.9(10) . . . . ?
B1 C1 C2 C7 -88.4(10) . . . . ?
B1 C1 B2 B3 -142.9(7) . . . . ?
B1 C1 B2 B7 -38.2(6) . . . . ?
B1 C1 B2 B8 -101.4(8) . . . . ?
B1 C1 B3 B2 36.2(7) . . . . ?
B1 C1 B3 B4 -105.8(8) . . . . ?
B1 C1 B3 B8 -4.4(9) . . . . ?
B1 C1 B3 B9 -66.0(9) . . . . ?
B1 C1 B4 B3 106.7(8) . . . . ?
B1 C1 B4 B5 -35.9(8) . . . . ?
B1 C1 B4 B9 65.5(9) . . . . ?
B1 C1 B4 B10 4.7(10) . . . . ?
B1 C1 B5 B4 142.7(8) . . . . ?
B1 C1 B5 B6 39.7(6) . . . . ?
B1 C1 B5 B10 100.8(8) . . . . ?
B1 B2 B3 C1 -32.8(6) . . . . ?
B1 B2 B3 B4 0.2(10) . . . . ?
B1 B2 B3 B8 100.0(8) . . . . ?
B1 B2 B3 B9 61.3(9) . . . . ?
B1 B2 B7 B6 -38.4(7) . . . . ?
B1 B2 B7 B8 -138.2(8) . . . . ?
B1 B2 B7 B11 -102.2(8) . . . . ?
B1 B2 B8 B3 -102.0(8) . . . . ?
B1 B2 B8 B7 36.4(7) . . . . ?
B1 B2 B8 B9 -63.1(9) . . . . ?
B1 B2 B8 B11 -0.6(10) . . . . ?
B1 B5 B6 B7 35.9(6) . . . . ?
B1 B5 B6 B10 137.6(8) . . . . ?
B1 B5 B6 B11 99.2(8) . . . . ?
B1 B5 B10 B4 101.4(8) . . . . ?
B1 B5 B10 B6 -37.7(7) . . . . ?
B1 B5 B10 B9 65.1(9) . . . . ?
B1 B5 B10 B11 1.9(10) . . . . ?
B1 B6 B7 B2 38.5(7) . . . . ?
B1 B6 B7 B8 102.0(8) . . . . ?
B1 B6 B7 B11 137.2(8) . . . . ?
B1 B6 B10 B4 1.5(9) . . . . ?
B1 B6 B10 B5 37.8(7) . . . . ?
B1 B6 B10 B9 -61.0(9) . . . . ?
B1 B6 B10 B11 -98.7(8) . . . . ?
B1 B6 B11 B7 -37.0(7) . . . . ?
B1 B6 B11 B8 -0.8(10) . . . . ?
B1 B6 B11 B9 64.2(9) . . . . ?
B1 B6 B11 B10 101.5(8) . . . . ?
B1 B7 B8 B2 -38.2(7) . . . . ?
B1 B7 B8 B3 -1.3(10) . . . . ?
B1 B7 B8 B9 61.8(9) . . . . ?
B1 B7 B8 B11 100.7(8) . . . . ?
B1 B7 B11 B6 38.9(7) . . . . ?
B1 B7 B11 B8 -101.3(9) . . . . ?
B1 B7 B11 B9 -61.1(10) . . . . ?
B1 B7 B11 B10 2.3(10) . . . . ?
B2 C1 C2 C3 167.9(8) . . . . ?
B2 C1 C2 C7 -14.4(11) . . . . ?
B2 C1 B1 B5 142.5(7) . . . . ?
B2 C1 B1 B6 102.7(8) . . . . ?
B2 C1 B1 B7 39.5(7) . . . . ?
B2 C1 B3 B4 -142.0(8) . . . . ?
B2 C1 B3 B8 -40.7(6) . . . . ?
B2 C1 B3 B9 -102.2(8) . . . . ?
B2 C1 B4 B3 36.7(7) . . . . ?
B2 C1 B4 B5 -105.9(8) . . . . ?
B2 C1 B4 B9 -4.5(10) . . . . ?
B2 C1 B4 B10 -65.3(9) . . . . ?
B2 C1 B5 B1 -36.7(7) . . . . ?
B2 C1 B5 B4 106.0(8) . . . . ?
B2 C1 B5 B6 3.0(8) . . . . ?
B2 C1 B5 B10 64.2(8) . . . . ?
B2 B1 B5 C1 33.2(6) . . . . ?
B2 B1 B5 B4 0.3(10) . . . . ?
B2 B1 B5 B6 -101.5(8) . . . . ?
B2 B1 B5 B10 -64.4(9) . . . . ?
B2 B1 B6 B5 100.9(8) . . . . ?
B2 B1 B6 B7 -37.6(7) . . . . ?
B2 B1 B6 B10 62.8(9) . . . . ?
B2 B1 B6 B11 0.4(9) . . . . ?
B2 B1 B7 B6 138.3(7) . . . . ?
B2 B1 B7 B8 37.4(7) . . . . ?
B2 B1 B7 B11 99.8(8) . . . . ?
B2 B3 B4 C1 -33.3(7) . . . . ?
B2 B3 B4 B5 0.0(10) . . . . ?
B2 B3 B4 B9 99.2(8) . . . . ?
B2 B3 B4 B10 62.7(9) . . . . ?
B2 B3 B8 B7 -36.8(7) . . . . ?
B2 B3 B8 B9 -136.1(8) . . . . ?
B2 B3 B8 B11 -100.7(8) . . . . ?
B2 B3 B9 B4 -100.1(8) . . . . ?
B2 B3 B9 B8 38.6(7) . . . . ?
B2 B3 B9 B10 -61.0(10) . . . . ?
B2 B3 B9 B11 3.1(10) . . . . ?
B2 B7 B8 B3 36.9(7) . . . . ?
B2 B7 B8 B9 100.0(8) . . . . ?
B2 B7 B8 B11 138.9(8) . . . . ?
B2 B7 B11 B6 103.9(8) . . . . ?
B2 B7 B11 B8 -36.4(7) . . . . ?
B2 B7 B11 B9 3.8(10) . . . . ?
B2 B7 B11 B10 67.2(9) . . . . ?
B2 B8 B9 B3 -38.6(7) . . . . ?
B2 B8 B9 B4 -0.6(10) . . . . ?
B2 B8 B9 B10 65.7(9) . . . . ?
B2 B8 B9 B11 101.6(8) . . . . ?
B2 B8 B11 B6 0.9(10) . . . . ?
B2 B8 B11 B7 36.6(7) . . . . ?
B2 B8 B11 B9 -99.0(8) . . . . ?
B2 B8 B11 B10 -62.5(9) . . . . ?
B3 C1 C2 C3 -121.4(9) . . . . ?
B3 C1 C2 C7 56.4(10) . . . . ?
B3 C1 B1 B2 -35.8(7) . . . . ?
B3 C1 B1 B5 106.6(7) . . . . ?
B3 C1 B1 B6 66.8(9) . . . . ?
B3 C1 B1 B7 3.7(10) . . . . ?
B3 C1 B2 B1 142.9(7) . . . . ?
B3 C1 B2 B7 104.7(7) . . . . ?
B3 C1 B2 B8 41.5(7) . . . . ?
B3 C1 B4 B5 -142.7(8) . . . . ?
B3 C1 B4 B9 -41.2(7) . . . . ?
B3 C1 B4 B10 -102.0(8) . . . . ?
B3 C1 B5 B1 -105.8(8) . . . . ?
B3 C1 B5 B4 36.9(8) . . . . ?
B3 C1 B5 B6 -66.1(8) . . . . ?
B3 C1 B5 B10 -5.0(10) . . . . ?
B3 B2 B7 B1 100.3(8) . . . . ?
B3 B2 B7 B6 61.9(9) . . . . ?
B3 B2 B7 B8 -37.9(7) . . . . ?
B3 B2 B7 B11 -1.9(10) . . . . ?
B3 B2 B8 B7 138.3(8) . . . . ?
B3 B2 B8 B9 38.9(7) . . . . ?
B3 B2 B8 B11 101.3(8) . . . . ?
B3 B4 B5 C1 -33.0(6) . . . . ?
B3 B4 B5 B1 -0.2(10) . . . . ?
B3 B4 B5 B6 63.5(9) . . . . ?
B3 B4 B5 B10 99.8(8) . . . . ?
B3 B4 B9 B8 -37.3(7) . . . . ?
B3 B4 B9 B10 -138.4(8) . . . . ?
B3 B4 B9 B11 -100.9(8) . . . . ?
B3 B4 B10 B5 -101.3(7) . . . . ?
B3 B4 B10 B6 -64.4(8) . . . . ?
B3 B4 B10 B9 37.2(7) . . . . ?
B3 B4 B10 B11 0.3(9) . . . . ?
B3 B8 B9 B4 38.0(7) . . . . ?
B3 B8 B9 B10 104.3(8) . . . . ?
B3 B8 B9 B11 140.3(8) . . . . ?
B3 B8 B11 B6 64.0(9) . . . . ?
B3 B8 B11 B7 99.8(8) . . . . ?
B3 B8 B11 B9 -35.8(7) . . . . ?
B3 B8 B11 B10 0.6(10) . . . . ?
B3 B9 B10 B4 -38.8(8) . . . . ?
B3 B9 B10 B5 -2.4(11) . . . . ?
B3 B9 B10 B6 61.6(10) . . . . ?
B3 B9 B10 B11 99.9(8) . . . . ?
B3 B9 B11 B6 -67.2(9) . . . . ?
B3 B9 B11 B7 -4.3(10) . . . . ?
B3 B9 B11 B8 35.7(7) . . . . ?
B3 B9 B11 B10 -104.2(8) . . . . ?
B4 C1 C2 C3 -49.7(11) . . . . ?
B4 C1 C2 C7 128.0(8) . . . . ?
B4 C1 B1 B2 -106.6(8) . . . . ?
B4 C1 B1 B5 35.9(8) . . . . ?
B4 C1 B1 B6 -3.9(10) . . . . ?
B4 C1 B1 B7 -67.0(9) . . . . ?
B4 C1 B2 B1 105.5(8) . . . . ?
B4 C1 B2 B3 -37.4(7) . . . . ?
B4 C1 B2 B7 67.3(9) . . . . ?
B4 C1 B2 B8 4.2(10) . . . . ?
B4 C1 B3 B2 142.0(8) . . . . ?
B4 C1 B3 B8 101.3(8) . . . . ?
B4 C1 B3 B9 39.8(7) . . . . ?
B4 C1 B5 B1 -142.7(8) . . . . ?
B4 C1 B5 B6 -103.0(8) . . . . ?
B4 C1 B5 B10 -41.9(7) . . . . ?
B4 B3 B8 B2 100.3(7) . . . . ?
B4 B3 B8 B7 63.4(9) . . . . ?
B4 B3 B8 B9 -35.8(6) . . . . ?
B4 B3 B8 B11 -0.4(9) . . . . ?
B4 B3 B9 B8 138.7(8) . . . . ?
B4 B3 B9 B10 39.1(8) . . . . ?
B4 B3 B9 B11 103.2(8) . . . . ?
B4 B5 B6 B1 -100.2(7) . . . . ?
B4 B5 B6 B7 -64.3(8) . . . . ?
B4 B5 B6 B10 37.4(7) . . . . ?
B4 B5 B6 B11 -1.0(9) . . . . ?
B4 B5 B10 B6 -139.1(7) . . . . ?
B4 B5 B10 B9 -36.3(8) . . . . ?
B4 B5 B10 B11 -99.5(8) . . . . ?
B4 B9 B10 B5 36.4(7) . . . . ?
B4 B9 B10 B6 100.4(8) . . . . ?
B4 B9 B10 B11 138.6(8) . . . . ?
B4 B9 B11 B6 -1.5(10) . . . . ?
B4 B9 B11 B7 61.3(10) . . . . ?
B4 B9 B11 B8 101.4(8) . . . . ?
B4 B9 B11 B10 -38.5(7) . . . . ?
B4 B10 B11 B6 -101.8(8) . . . . ?
B4 B10 B11 B7 -65.1(9) . . . . ?
B4 B10 B11 B8 -0.6(9) . . . . ?
B4 B10 B11 B9 36.3(7) . . . . ?
B5 C1 C2 C3 21.0(11) . . . . ?
B5 C1 C2 C7 -161.2(7) . . . . ?
B5 C1 B1 B2 -142.5(7) . . . . ?
B5 C1 B1 B6 -39.8(6) . . . . ?
B5 C1 B1 B7 -102.9(8) . . . . ?
B5 C1 B2 B1 36.4(7) . . . . ?
B5 C1 B2 B3 -106.5(7) . . . . ?
B5 C1 B2 B7 -1.8(9) . . . . ?
B5 C1 B2 B8 -65.0(8) . . . . ?
B5 C1 B3 B2 105.7(8) . . . . ?
B5 C1 B3 B4 -36.3(8) . . . . ?
B5 C1 B3 B8 65.0(9) . . . . ?
B5 C1 B3 B9 3.5(10) . . . . ?
B5 C1 B4 B3 142.7(8) . . . . ?
B5 C1 B4 B9 101.4(8) . . . . ?
B5 C1 B4 B10 40.6(6) . . . . ?
B5 B1 B2 C1 -33.5(6) . . . . ?
B5 B1 B2 B3 -0.3(10) . . . . ?
B5 B1 B2 B7 101.5(8) . . . . ?
B5 B1 B2 B8 63.9(9) . . . . ?
B5 B1 B6 B7 -138.5(8) . . . . ?
B5 B1 B6 B10 -38.1(7) . . . . ?
B5 B1 B6 B11 -100.6(8) . . . . ?
B5 B1 B7 B2 -101.0(8) . . . . ?
B5 B1 B7 B6 37.3(7) . . . . ?
B5 B1 B7 B8 -63.6(9) . . . . ?
B5 B1 B7 B11 -1.2(10) . . . . ?
B5 B4 B9 B3 101.8(7) . . . . ?
B5 B4 B9 B8 64.5(9) . . . . ?
B5 B4 B9 B10 -36.5(7) . . . . ?
B5 B4 B9 B11 0.9(10) . . . . ?
B5 B4 B10 B6 36.9(7) . . . . ?
B5 B4 B10 B9 138.5(8) . . . . ?
B5 B4 B10 B11 101.7(8) . . . . ?
B5 B6 B7 B1 -36.6(6) . . . . ?
B5 B6 B7 B2 1.9(9) . . . . ?
B5 B6 B7 B8 65.4(8) . . . . ?
B5 B6 B7 B11 100.5(7) . . . . ?
B5 B6 B10 B4 -36.3(7) . . . . ?
B5 B6 B10 B9 -98.8(8) . . . . ?
B5 B6 B10 B11 -136.5(8) . . . . ?
B5 B6 B11 B7 -99.7(8) . . . . ?
B5 B6 B11 B8 -63.4(9) . . . . ?
B5 B6 B11 B9 1.5(10) . . . . ?
B5 B6 B11 B10 38.9(7) . . . . ?
B5 B10 B11 B6 -39.3(7) . . . . ?
B5 B10 B11 B7 -2.6(10) . . . . ?
B5 B10 B11 B8 61.9(9) . . . . ?
B5 B10 B11 B9 98.9(8) . . . . ?
B6 B1 B2 C1 -97.3(7) . . . . ?
B6 B1 B2 B3 -64.0(9) . . . . ?
B6 B1 B2 B7 37.8(7) . . . . ?
B6 B1 B2 B8 0.2(10) . . . . ?
B6 B1 B5 C1 134.7(7) . . . . ?
B6 B1 B5 B4 101.8(8) . . . . ?
B6 B1 B5 B10 37.1(7) . . . . ?
B6 B1 B7 B2 -138.3(7) . . . . ?
B6 B1 B7 B8 -100.9(8) . . . . ?
B6 B1 B7 B11 -38.5(7) . . . . ?
B6 B5 B10 B4 139.1(7) . . . . ?
B6 B5 B10 B9 102.8(9) . . . . ?
B6 B5 B10 B11 39.6(7) . . . . ?
B6 B7 B8 B2 -103.2(8) . . . . ?
B6 B7 B8 B3 -66.3(9) . . . . ?
B6 B7 B8 B9 -3.1(10) . . . . ?
B6 B7 B8 B11 35.7(7) . . . . ?
B6 B7 B11 B8 -140.3(8) . . . . ?
B6 B7 B11 B9 -100.0(8) . . . . ?
B6 B7 B11 B10 -36.6(7) . . . . ?
B6 B10 B11 B7 36.7(7) . . . . ?
B6 B10 B11 B8 101.2(8) . . . . ?
B6 B10 B11 B9 138.1(8) . . . . ?
B7 B1 B2 C1 -135.0(7) . . . . ?
B7 B1 B2 B3 -101.8(8) . . . . ?
B7 B1 B2 B8 -37.6(7) . . . . ?
B7 B1 B5 C1 97.2(8) . . . . ?
B7 B1 B5 B4 64.3(9) . . . . ?
B7 B1 B5 B6 -37.5(7) . . . . ?
B7 B1 B5 B10 -0.4(10) . . . . ?
B7 B1 B6 B5 138.5(8) . . . . ?
B7 B1 B6 B10 100.4(8) . . . . ?
B7 B1 B6 B11 38.0(7) . . . . ?
B7 B2 B3 C1 -94.8(7) . . . . ?
B7 B2 B3 B4 -61.7(9) . . . . ?
B7 B2 B3 B8 38.0(7) . . . . ?
B7 B2 B3 B9 -0.7(10) . . . . ?
B7 B2 B8 B3 -138.3(8) . . . . ?
B7 B2 B8 B9 -99.5(8) . . . . ?
B7 B2 B8 B11 -37.0(7) . . . . ?
B7 B6 B10 B4 62.9(9) . . . . ?
B7 B6 B10 B5 99.3(7) . . . . ?
B7 B6 B10 B9 0.5(10) . . . . ?
B7 B6 B10 B11 -37.2(7) . . . . ?
B7 B6 B11 B8 36.3(7) . . . . ?
B7 B6 B11 B9 101.2(9) . . . . ?
B7 B6 B11 B10 138.5(8) . . . . ?
B7 B8 B9 B3 -100.9(8) . . . . ?
B7 B8 B9 B4 -62.9(9) . . . . ?
B7 B8 B9 B10 3.4(10) . . . . ?
B7 B8 B9 B11 39.4(7) . . . . ?
B7 B8 B11 B6 -35.7(7) . . . . ?
B7 B8 B11 B9 -135.6(8) . . . . ?
B7 B8 B11 B10 -99.1(8) . . . . ?
B8 B2 B3 C1 -132.8(7) . . . . ?
B8 B2 B3 B4 -99.8(8) . . . . ?
B8 B2 B3 B9 -38.7(7) . . . . ?
B8 B2 B7 B1 138.2(8) . . . . ?
B8 B2 B7 B6 99.8(8) . . . . ?
B8 B2 B7 B11 36.0(7) . . . . ?
B8 B3 B4 C1 -96.0(7) . . . . ?
B8 B3 B4 B5 -62.7(9) . . . . ?
B8 B3 B4 B9 36.6(7) . . . . ?
B8 B3 B4 B10 0.0(9) . . . . ?
B8 B3 B9 B4 -138.7(8) . . . . ?
B8 B3 B9 B10 -99.6(9) . . . . ?
B8 B3 B9 B11 -35.5(7) . . . . ?
B8 B7 B11 B6 140.3(8) . . . . ?
B8 B7 B11 B9 40.2(7) . . . . ?
B8 B7 B11 B10 103.7(9) . . . . ?
B8 B9 B10 B4 -102.8(8) . . . . ?
B8 B9 B10 B5 -66.4(10) . . . . ?
B8 B9 B10 B6 -2.5(10) . . . . ?
B8 B9 B10 B11 35.8(7) . . . . ?
B8 B9 B11 B6 -102.9(8) . . . . ?
B8 B9 B11 B7 -40.0(7) . . . . ?
B8 B9 B11 B10 -139.9(8) . . . . ?
B9 B3 B4 C1 -132.6(8) . . . . ?
B9 B3 B4 B5 -99.3(8) . . . . ?
B9 B3 B4 B10 -36.5(7) . . . . ?
B9 B3 B8 B2 136.1(8) . . . . ?
B9 B3 B8 B7 99.3(8) . . . . ?
B9 B3 B8 B11 35.4(7) . . . . ?
B9 B4 B5 C1 -96.5(8) . . . . ?
B9 B4 B5 B1 -63.7(9) . . . . ?
B9 B4 B5 B6 0.0(9) . . . . ?
B9 B4 B5 B10 36.3(7) . . . . ?
B9 B4 B10 B5 -138.5(8) . . . . ?
B9 B4 B10 B6 -101.6(8) . . . . ?
B9 B4 B10 B11 -36.8(7) . . . . ?
B9 B8 B11 B6 99.8(8) . . . . ?
B9 B8 B11 B7 135.6(8) . . . . ?
B9 B8 B11 B10 36.5(7) . . . . ?
B9 B10 B11 B6 -138.1(8) . . . . ?
B9 B10 B11 B7 -101.4(8) . . . . ?
B9 B10 B11 B8 -36.9(7) . . . . ?
B10 B4 B5 C1 -132.8(7) . . . . ?
B10 B4 B5 B1 -100.0(8) . . . . ?
B10 B4 B5 B6 -36.3(7) . . . . ?
B10 B4 B9 B3 138.4(8) . . . . ?
B10 B4 B9 B8 101.1(8) . . . . ?
B10 B4 B9 B11 37.5(7) . . . . ?
B10 B5 B6 B1 -137.6(8) . . . . ?
B10 B5 B6 B7 -101.6(7) . . . . ?
B10 B5 B6 B11 -38.3(7) . . . . ?
B10 B6 B7 B1 -100.4(8) . . . . ?
B10 B6 B7 B2 -61.8(9) . . . . ?
B10 B6 B7 B8 1.7(10) . . . . ?
B10 B6 B7 B11 36.8(7) . . . . ?
B10 B6 B11 B7 -138.5(8) . . . . ?
B10 B6 B11 B8 -102.3(9) . . . . ?
B10 B6 B11 B9 -37.3(7) . . . . ?
B10 B9 B11 B6 37.0(7) . . . . ?
B10 B9 B11 B7 99.9(8) . . . . ?
B10 B9 B11 B8 139.9(8) . . . . ?
B11 B6 B7 B1 -137.2(8) . . . . ?
B11 B6 B7 B2 -98.6(8) . . . . ?
B11 B6 B7 B8 -35.1(7) . . . . ?
B11 B6 B10 B4 100.1(8) . . . . ?
B11 B6 B10 B5 136.5(8) . . . . ?
B11 B6 B10 B9 37.7(7) . . . . ?
B11 B7 B8 B2 -138.9(8) . . . . ?
B11 B7 B8 B3 -102.0(8) . . . . ?
B11 B7 B8 B9 -38.8(7) . . . . ?
B11 B8 B9 B3 -140.3(8) . . . . ?
B11 B8 B9 B4 -102.3(8) . . . . ?
B11 B8 B9 B10 -36.0(7) . . . . ?
B11 B9 B10 B4 -138.6(8) . . . . ?
B11 B9 B10 B5 -102.2(8) . . . . ?
B11 B9 B10 B6 -38.2(7) . . . . ?

loop_
_smtbx_masks_void_nr
_smtbx_masks_void_average_x
_smtbx_masks_void_average_y
_smtbx_masks_void_average_z
_smtbx_masks_void_volume
_smtbx_masks_void_count_electrons
_smtbx_masks_void_content
1 -0.315 0.000 0.000 284.3 31.3 '2 CH3COCH3'
2 -0.709 0.500 0.500 284.3 31.3 '2 CH3COCH3'
